data_1515323
loop_
_publ_author_name
'Aldemir, M\"uge'
'Heinemann, Frank W.'
'Kisch, Horst'

_publ_section_title
;
 Photochemical synthesis of N-adamantylhomoallylamines through addition of
 cyclic olefins to imines catalyzed by alumina grafted cadmium sulfide.
;
_journal_issue 6
_journal_name_full
'Photochemical &amp; photobiological sciences : Official journal of the European Photochemistry Association and the European Society for Photobiology'
_journal_page_first 908
_journal_page_last 913
_journal_paper_doi 10.1039/c1pp05298e
_journal_volume 11
_journal_year 2012
_chemical_formula_moiety 'C17 H20 Cl N'
_chemical_formula_sum 'C17 H20 Cl N'
_chemical_formula_weight 273.79
_chemical_name_systematic
;
?
;
_space_group_IT_number 15
_symmetry_cell_setting monoclinic
_symmetry_space_group_name_Hall '-C 2yc'
_symmetry_space_group_name_H-M 'C 1 2/c 1'
_atom_sites_solution_hydrogens difmap
_atom_sites_solution_primary direct
_atom_sites_solution_secondary difmap
_audit_creation_method SHELXL-97
_cell_angle_alpha 90.00
_cell_angle_beta 107.590(8)
_cell_angle_gamma 90.00
_cell_formula_units_Z 8
_cell_length_a 27.270(3)
_cell_length_b 6.4963(3)
_cell_length_c 16.418(2)
_cell_measurement_reflns_used 115
_cell_measurement_temperature 100(2)
_cell_measurement_theta_max 20.00
_cell_measurement_theta_min 6.00
_cell_volume 2772.5(5)
_computing_cell_refinement 'EVALCCD (Bruker-Nonius, 2002)'
_computing_data_collection 'COLLECT (Bruker-Nonius, 2002)'
_computing_data_reduction 'EVALCCD (Bruker-Nonius, 2002)'
_computing_molecular_graphics 'SHELXTL 6.12 (Bruker AXS, 2002)'
_computing_publication_material 'SHELXTL 6.12 (Bruker AXS, 2002)'
_computing_structure_refinement 'SHELXTL 6.12 (Bruker AXS, 2002)'
_computing_structure_solution 'SHELXTL 6.12 (Bruker AXS, 2002)'
_diffrn_ambient_temperature 100(2)
_diffrn_detector_area_resol_mean 9
_diffrn_measured_fraction_theta_full 0.996
_diffrn_measured_fraction_theta_max 0.996
_diffrn_measurement_device_type 'Nonius KappaCCD'
_diffrn_measurement_method
;
\f- and \w-rotations with 2.00 \% and 120 sec per frame
;
_diffrn_radiation_monochromator graphite
_diffrn_radiation_source 'fine-focus sealed tube'
_diffrn_radiation_type MoK\a
_diffrn_radiation_wavelength 0.71073
_diffrn_reflns_av_R_equivalents 0.0264
_diffrn_reflns_av_sigmaI/netI 0.0143
_diffrn_reflns_limit_h_max 35
_diffrn_reflns_limit_h_min -35
_diffrn_reflns_limit_k_max 8
_diffrn_reflns_limit_k_min -8
_diffrn_reflns_limit_l_max 21
_diffrn_reflns_limit_l_min -21
_diffrn_reflns_number 34135
_diffrn_reflns_theta_full 27.88
_diffrn_reflns_theta_max 27.88
_diffrn_reflns_theta_min 3.90
_exptl_absorpt_coefficient_mu 0.261
_exptl_absorpt_correction_T_max 1.000
_exptl_absorpt_correction_T_min 0.944
_exptl_absorpt_correction_type multi-scan
_exptl_absorpt_process_details 'SADABS, Bruker-Nonius, 2002'
_exptl_crystal_colour colorless
_exptl_crystal_density_diffrn 1.312
_exptl_crystal_density_method 'not measured'
_exptl_crystal_description prism
_exptl_crystal_F_000 1168
_exptl_crystal_size_max 0.35
_exptl_crystal_size_mid 0.20
_exptl_crystal_size_min 0.18
_refine_diff_density_max 0.404
_refine_diff_density_min -0.227
_refine_diff_density_rms 0.048
_refine_ls_extinction_method none
_refine_ls_goodness_of_fit_ref 1.064
_refine_ls_hydrogen_treatment refxyz
_refine_ls_matrix_type full
_refine_ls_number_parameters 232
_refine_ls_number_reflns 3304
_refine_ls_number_restraints 0
_refine_ls_restrained_S_all 1.064
_refine_ls_R_factor_all 0.0395
_refine_ls_R_factor_gt 0.0317
_refine_ls_shift/su_max 0.001
_refine_ls_shift/su_mean 0.000
_refine_ls_structure_factor_coef Fsqd
_refine_ls_weighting_details 'calc w=1/[\s^2^(Fo^2^)+(0.0412P)^2^+2.9869P] where P=(Fo^2^+2Fc^2^)/3'
_refine_ls_weighting_scheme calc
_refine_ls_wR_factor_gt 0.0803
_refine_ls_wR_factor_ref 0.0854
_reflns_number_gt 2863
_reflns_number_total 3304
_reflns_threshold_expression >2sigma(I)
_cod_data_source_file c1pp05298e.txt
_cod_data_source_block ma0401
_cod_original_sg_symbol_Hall -C2yc
_cod_original_sg_symbol_H-M C2/c
_cod_database_code 1515323

loop_
_symmetry_equiv_pos_as_xyz
'x, y, z'
'-x, y, -z+1/2'
'x+1/2, y+1/2, z'
'-x+1/2, y+1/2, -z+1/2'
'-x, -y, -z'
'x, -y, z-1/2'
'-x+1/2, -y+1/2, -z'
'x+1/2, -y+1/2, z-1/2'

loop_
_atom_site_label
_atom_site_type_symbol
_atom_site_fract_x
_atom_site_fract_y
_atom_site_fract_z
_atom_site_U_iso_or_equiv
_atom_site_adp_type
_atom_site_occupancy
_atom_site_symmetry_multiplicity
_atom_site_calc_flag
Cl1 Cl 0.636985(11) 0.54371(5) 0.53989(2) 0.02001(10) Uani 1 1 d
N1 N 0.42325(4) 0.88757(16) 0.62361(6) 0.0138(2) Uani 1 1 d
C1 C 0.37600(4) 0.91980(17) 0.64804(7) 0.0115(2) Uani 1 1 d
C2 C 0.38387(5) 1.12082(19) 0.70030(8) 0.0142(2) Uani 1 1 d
C3 C 0.33448(5) 1.17770(19) 0.72202(8) 0.0144(2) Uani 1 1 d
C4 C 0.29040(5) 1.20784(19) 0.63851(8) 0.0155(2) Uani 1 1 d
C5 C 0.28173(5) 1.00722(19) 0.58663(8) 0.0145(2) Uani 1 1 d
C6 C 0.33120(5) 0.95036(19) 0.56512(7) 0.0142(2) Uani 1 1 d
C7 C 0.36171(4) 0.74674(18) 0.70042(8) 0.0127(2) Uani 1 1 d
C8 C 0.31231(4) 0.80314(19) 0.72222(8) 0.0143(2) Uani 1 1 d
C9 C 0.26792(5) 0.83353(19) 0.63929(8) 0.0158(2) Uani 1 1 d
C10 C 0.32061(5) 1.00305(19) 0.77428(8) 0.0158(2) Uani 1 1 d
C11 C 0.44807(4) 0.71988(19) 0.64274(7) 0.0131(2) Uani 1 1 d
C12 C 0.49540(4) 0.67990(18) 0.61883(7) 0.0127(2) Uani 1 1 d
C13 C 0.51916(4) 0.83605(19) 0.58566(7) 0.0133(2) Uani 1 1 d
C14 C 0.56226(4) 0.79519(19) 0.55999(7) 0.0137(2) Uani 1 1 d
C15 C 0.58201(4) 0.59584(19) 0.56938(7) 0.0136(2) Uani 1 1 d
C16 C 0.55952(5) 0.43810(19) 0.60252(8) 0.0151(2) Uani 1 1 d
C17 C 0.51600(5) 0.48155(19) 0.62726(8) 0.0146(2) Uani 1 1 d
H2A H 0.4133(7) 1.101(3) 0.7529(11) 0.030 Uiso 1 1 d
H2B H 0.3932(6) 1.230(3) 0.6668(11) 0.030 Uiso 1 1 d
H3 H 0.3401(6) 1.303(3) 0.7566(11) 0.030 Uiso 1 1 d
H4A H 0.2588(7) 1.247(3) 0.6513(11) 0.030 Uiso 1 1 d
H4B H 0.2992(6) 1.324(3) 0.6046(11) 0.030 Uiso 1 1 d
H5 H 0.2536(7) 1.031(3) 0.5327(11) 0.030 Uiso 1 1 d
H6A H 0.3257(6) 0.825(3) 0.5291(11) 0.030 Uiso 1 1 d
H6B H 0.3401(7) 1.060(3) 0.5309(11) 0.030 Uiso 1 1 d
H7A H 0.3563(7) 0.618(3) 0.6668(11) 0.030 Uiso 1 1 d
H7B H 0.3905(7) 0.724(3) 0.7547(11) 0.030 Uiso 1 1 d
H8 H 0.3030(7) 0.690(3) 0.7562(11) 0.030 Uiso 1 1 d
H9A H 0.2373(7) 0.871(3) 0.6534(11) 0.030 Uiso 1 1 d
H9B H 0.2611(6) 0.703(3) 0.6056(11) 0.030 Uiso 1 1 d
H10A H 0.2896(7) 1.039(3) 0.7902(11) 0.030 Uiso 1 1 d
H10B H 0.3477(7) 0.982(3) 0.8277(12) 0.030 Uiso 1 1 d
H11 H 0.4368(6) 0.608(3) 0.6731(11) 0.030 Uiso 1 1 d
H13 H 0.5044(7) 0.974(3) 0.5798(11) 0.030 Uiso 1 1 d
H14 H 0.5773(7) 0.898(3) 0.5339(11) 0.030 Uiso 1 1 d
H16 H 0.5745(6) 0.300(3) 0.6086(11) 0.030 Uiso 1 1 d
H17 H 0.4994(6) 0.373(3) 0.6479(11) 0.030 Uiso 1 1 d

loop_
_atom_site_aniso_label
_atom_site_aniso_U_11
_atom_site_aniso_U_22
_atom_site_aniso_U_33
_atom_site_aniso_U_23
_atom_site_aniso_U_13
_atom_site_aniso_U_12
Cl1 0.01597(15) 0.02171(17) 0.02531(17) -0.00053(12) 0.01069(12) 0.00489(11)
N1 0.0119(5) 0.0155(5) 0.0148(5) 0.0000(4) 0.0053(4) 0.0001(4)
C1 0.0105(5) 0.0106(5) 0.0137(5) 0.0009(4) 0.0043(4) 0.0009(4)
C2 0.0127(5) 0.0114(5) 0.0184(6) -0.0013(5) 0.0047(4) -0.0007(4)
C3 0.0156(6) 0.0114(5) 0.0164(6) -0.0019(4) 0.0052(4) 0.0016(4)
C4 0.0154(6) 0.0124(6) 0.0195(6) 0.0030(5) 0.0063(5) 0.0040(5)
C5 0.0127(5) 0.0152(6) 0.0145(6) 0.0015(4) 0.0026(4) 0.0027(4)
C6 0.0143(6) 0.0153(6) 0.0127(5) 0.0009(5) 0.0038(4) 0.0028(4)
C7 0.0122(5) 0.0114(5) 0.0150(5) 0.0017(4) 0.0050(4) 0.0016(4)
C8 0.0134(5) 0.0129(5) 0.0184(6) 0.0040(5) 0.0077(4) 0.0016(4)
C9 0.0119(6) 0.0139(6) 0.0218(6) 0.0001(5) 0.0054(5) -0.0001(4)
C10 0.0162(6) 0.0176(6) 0.0151(6) 0.0016(5) 0.0069(5) 0.0043(5)
C11 0.0123(5) 0.0147(6) 0.0121(5) -0.0003(4) 0.0035(4) -0.0006(4)
C12 0.0111(5) 0.0147(6) 0.0112(5) -0.0011(4) 0.0017(4) 0.0006(4)
C13 0.0124(5) 0.0135(6) 0.0127(5) -0.0001(4) 0.0019(4) 0.0020(4)
C14 0.0126(5) 0.0156(6) 0.0122(5) 0.0002(4) 0.0027(4) -0.0002(4)
C15 0.0101(5) 0.0187(6) 0.0118(5) -0.0027(4) 0.0029(4) 0.0026(4)
C16 0.0159(6) 0.0130(6) 0.0150(5) -0.0011(4) 0.0027(4) 0.0030(5)
C17 0.0146(6) 0.0139(6) 0.0148(5) 0.0009(4) 0.0035(4) -0.0001(4)

loop_
_atom_type_symbol
_atom_type_description
_atom_type_scat_dispersion_real
_atom_type_scat_dispersion_imag
_atom_type_scat_source
C C 0.0033 0.0016 'International Tables Vol C Tables 4.2.6.8 and 6.1.1.4'
H H 0.0000 0.0000 'International Tables Vol C Tables 4.2.6.8 and 6.1.1.4'
N N 0.0061 0.0033 'International Tables Vol C Tables 4.2.6.8 and 6.1.1.4'
Cl Cl 0.1484 0.1585 'International Tables Vol C Tables 4.2.6.8 and 6.1.1.4'

loop_
_geom_angle_atom_site_label_1
_geom_angle_atom_site_label_2
_geom_angle_atom_site_label_3
_geom_angle
C11 N1 C1 119.87(10)
N1 C1 C7 116.02(9)
N1 C1 C2 106.59(9)
C7 C1 C2 108.94(10)
N1 C1 C6 107.58(9)
C7 C1 C6 108.73(9)
C2 C1 C6 108.79(9)
C3 C2 C1 110.38(9)
C3 C2 H2A 111.2(10)
C1 C2 H2A 108.3(10)
C3 C2 H2B 110.5(10)
C1 C2 H2B 108.5(10)
H2A C2 H2B 107.7(14)
C10 C3 C4 109.49(10)
C10 C3 C2 109.41(10)
C4 C3 C2 109.07(10)
C10 C3 H3 108.2(10)
C4 C3 H3 110.8(10)
C2 C3 H3 109.8(10)
C5 C4 C3 109.52(10)
C5 C4 H4A 109.9(10)
C3 C4 H4A 110.0(10)
C5 C4 H4B 110.5(10)
C3 C4 H4B 109.5(10)
H4A C4 H4B 107.4(14)
C4 C5 C9 109.52(10)
C4 C5 C6 109.41(10)
C9 C5 C6 109.50(10)
C4 C5 H5 108.1(10)
C9 C5 H5 111.2(10)
C6 C5 H5 109.1(10)
C5 C6 C1 110.10(9)
C5 C6 H6A 110.5(10)
C1 C6 H6A 110.9(10)
C5 C6 H6B 110.0(10)
C1 C6 H6B 109.3(10)
H6A C6 H6B 106.0(14)
C1 C7 C8 110.13(9)
C1 C7 H7A 109.2(10)
C8 C7 H7A 109.7(10)
C1 C7 H7B 109.9(10)
C8 C7 H7B 109.4(10)
H7A C7 H7B 108.5(14)
C10 C8 C9 109.22(10)
C10 C8 C7 109.82(10)
C9 C8 C7 109.57(10)
C10 C8 H8 109.3(10)
C9 C8 H8 109.0(10)
C7 C8 H8 110.0(10)
C5 C9 C8 109.37(10)
C5 C9 H9A 109.2(11)
C8 C9 H9A 109.1(10)
C5 C9 H9B 110.5(10)
C8 C9 H9B 110.2(10)
H9A C9 H9B 108.4(14)
C8 C10 C3 109.50(10)
C8 C10 H10A 110.8(10)
C3 C10 H10A 110.3(10)
C8 C10 H10B 109.2(10)
C3 C10 H10B 111.1(11)
H10A C10 H10B 105.9(14)
N1 C11 C12 121.77(11)
N1 C11 H11 122.4(10)
C12 C11 H11 115.8(10)
C17 C12 C13 119.21(11)
C17 C12 C11 119.50(11)
C13 C12 C11 121.28(11)
C14 C13 C12 120.89(11)
C14 C13 H13 120.4(10)
C12 C13 H13 118.7(10)
C13 C14 C15 118.58(11)
C13 C14 H14 121.5(11)
C15 C14 H14 119.8(11)
C16 C15 C14 121.89(11)
C16 C15 Cl1 119.01(9)
C14 C15 Cl1 119.09(9)
C15 C16 C17 118.74(11)
C15 C16 H16 119.8(10)
C17 C16 H16 121.4(10)
C16 C17 C12 120.69(11)
C16 C17 H17 119.5(11)
C12 C17 H17 119.7(11)

loop_
_geom_bond_atom_site_label_1
_geom_bond_atom_site_label_2
_geom_bond_distance
Cl1 C15 1.7422(12)
N1 C11 1.2709(16)
N1 C1 1.4754(14)
C1 C7 1.5357(16)
C1 C2 1.5416(16)
C1 C6 1.5428(16)
C2 C3 1.5387(16)
C2 H2A 0.994(18)
C2 H2B 0.977(18)
C3 C10 1.5370(17)
C3 C4 1.5385(17)
C3 H3 0.978(18)
C4 C5 1.5357(17)
C4 H4A 0.981(17)
C4 H4B 1.007(18)
C5 C9 1.5360(17)
C5 C6 1.5391(16)
C5 H5 0.993(18)
C6 H6A 0.992(18)
C6 H6B 0.983(18)
C7 C8 1.5391(16)
C7 H7A 0.991(18)
C7 H7B 1.004(17)
C8 C10 1.5335(17)
C8 C9 1.5368(17)
C8 H8 0.999(18)
C9 H9A 0.964(17)
C9 H9B 0.999(18)
C10 H10A 0.987(18)
C10 H10B 0.969(18)
C11 C12 1.4811(16)
C11 H11 0.983(18)
C12 C17 1.3957(17)
C12 C13 1.3995(17)
C13 C14 1.3888(16)
C13 H13 0.974(18)
C14 C15 1.3931(17)
C14 H14 0.952(18)
C15 C16 1.3870(18)
C16 C17 1.3946(17)
C16 H16 0.975(18)
C17 H17 0.953(18)

loop_
_geom_torsion_atom_site_label_1
_geom_torsion_atom_site_label_2
_geom_torsion_atom_site_label_3
_geom_torsion_atom_site_label_4
_geom_torsion
C11 N1 C1 C7 3.15(15)
C11 N1 C1 C2 124.63(11)
C11 N1 C1 C6 -118.82(12)
N1 C1 C2 C3 175.00(9)
C7 C1 C2 C3 -59.12(12)
C6 C1 C2 C3 59.26(12)
C1 C2 C3 C10 59.66(13)
C1 C2 C3 C4 -60.09(13)
C10 C3 C4 C5 -59.50(12)
C2 C3 C4 C5 60.20(12)
C3 C4 C5 C9 59.69(12)
C3 C4 C5 C6 -60.34(12)
C4 C5 C6 C1 60.02(12)
C9 C5 C6 C1 -60.01(13)
N1 C1 C6 C5 -174.12(9)
C7 C1 C6 C5 59.49(12)
C2 C1 C6 C5 -59.02(12)
N1 C1 C7 C8 179.14(9)
C2 C1 C7 C8 58.92(12)
C6 C1 C7 C8 -59.50(12)
C1 C7 C8 C10 -59.81(12)
C1 C7 C8 C9 60.15(12)
C4 C5 C9 C8 -60.26(12)
C6 C5 C9 C8 59.71(13)
C10 C8 C9 C5 60.58(12)
C7 C8 C9 C5 -59.75(13)
C9 C8 C10 C3 -60.49(12)
C7 C8 C10 C3 59.69(12)
C4 C3 C10 C8 60.00(12)
C2 C3 C10 C8 -59.49(13)
C1 N1 C11 C12 179.41(10)
N1 C11 C12 C17 -168.44(11)
N1 C11 C12 C13 9.78(17)
C17 C12 C13 C14 1.00(17)
C11 C12 C13 C14 -177.22(10)
C12 C13 C14 C15 -1.16(17)
C13 C14 C15 C16 0.75(17)
C13 C14 C15 Cl1 -178.44(9)
C14 C15 C16 C17 -0.19(18)
Cl1 C15 C16 C17 179.00(9)
C15 C16 C17 C12 0.03(18)
C13 C12 C17 C16 -0.43(18)
C11 C12 C17 C16 177.83(10)
